data_4082008
loop_
_publ_author_name
'Alzamly, Ahmed'
'Gambarotta, Sandro'
'Korobkov, Ilia'

_publ_section_title
;
 Polymer-Free Ethylene Oligomerization Using a Pyridine-Based Pincer
 PNP-Type of Ligand
;
_journal_issue 23
_journal_name_full Organometallics
_journal_page_first 7204
_journal_paper_doi 10.1021/om4008828
_journal_volume 32
_journal_year 2013
_chemical_formula_sum 'C39 H47 Al2 Cl5 Cr N P2'
_chemical_formula_weight 874.93
_chemical_name_systematic
; 
 ? 
;
_space_group_IT_number 2
_symmetry_cell_setting triclinic
_symmetry_space_group_name_Hall '-P 1'
_symmetry_space_group_name_H-M 'P -1'
_atom_sites_solution_hydrogens geom
_atom_sites_solution_primary direct
_atom_sites_solution_secondary difmap
_audit_creation_method SHELXL-97
_cell_angle_alpha 106.4950(10)
_cell_angle_beta 95.1430(10)
_cell_angle_gamma 91.6730(10)
_cell_formula_units_Z 2
_cell_length_a 11.0441(2)
_cell_length_b 12.5327(2)
_cell_length_c 16.3772(3)
_cell_measurement_reflns_used 9960
_cell_measurement_temperature 200(2)
_cell_measurement_theta_max 28.25
_cell_measurement_theta_min 2.37
_cell_volume 2161.22(7)
_computing_cell_refinement 'APEX II, Bruker (2009)'
_computing_data_collection 'APEX II, Bruker (2009)'
_computing_data_reduction 'XPREP, Bruker (2009)'
_computing_molecular_graphics 'SHELXTL, Bruker (2004)'
_computing_publication_material 'SHELXTL, Bruker (2004)'
_computing_structure_refinement 'SHELXL-97 (Sheldrick, 2008)'
_computing_structure_solution 'SHELXS-97 (Sheldrick, 2008)'
_diffrn_ambient_temperature 200(2)
_diffrn_measured_fraction_theta_full 0.992
_diffrn_measured_fraction_theta_max 0.992
_diffrn_measurement_device_type 'Bruker APEX-II CCD'
_diffrn_measurement_method '\f and \w scans'
_diffrn_radiation_monochromator graphite
_diffrn_radiation_source 'fine-focus sealed tube'
_diffrn_radiation_type MoK\a
_diffrn_radiation_wavelength 0.71073
_diffrn_reflns_av_R_equivalents 0.0293
_diffrn_reflns_av_sigmaI/netI 0.0400
_diffrn_reflns_limit_h_max 14
_diffrn_reflns_limit_h_min -14
_diffrn_reflns_limit_k_max 16
_diffrn_reflns_limit_k_min -16
_diffrn_reflns_limit_l_max 21
_diffrn_reflns_limit_l_min -21
_diffrn_reflns_number 34526
_diffrn_reflns_theta_full 28.33
_diffrn_reflns_theta_max 28.33
_diffrn_reflns_theta_min 1.70
_exptl_absorpt_coefficient_mu 0.717
_exptl_absorpt_correction_T_max 0.9583
_exptl_absorpt_correction_T_min 0.8939
_exptl_absorpt_correction_type multi-scan
_exptl_absorpt_process_details 'SADABS, Bruker (2003)'
_exptl_crystal_colour green
_exptl_crystal_density_diffrn 1.344
_exptl_crystal_density_meas ?
_exptl_crystal_density_method 'not measured'
_exptl_crystal_description plate
_exptl_crystal_F_000 906
_exptl_crystal_size_max 0.16
_exptl_crystal_size_mid 0.12
_exptl_crystal_size_min 0.06
_refine_diff_density_max 0.952
_refine_diff_density_min -0.708
_refine_diff_density_rms 0.065
_refine_ls_extinction_method none
_refine_ls_goodness_of_fit_ref 1.026
_refine_ls_hydrogen_treatment constr
_refine_ls_matrix_type full
_refine_ls_number_parameters 496
_refine_ls_number_reflns 10676
_refine_ls_number_restraints 114
_refine_ls_restrained_S_all 1.046
_refine_ls_R_factor_all 0.0765
_refine_ls_R_factor_gt 0.0489
_refine_ls_shift/su_max 0.001
_refine_ls_shift/su_mean 0.000
_refine_ls_structure_factor_coef Fsqd
_refine_ls_weighting_details 'calc w=1/[\s^2^(Fo^2^)+(0.0680P)^2^+0.7855P] where P=(Fo^2^+2Fc^2^)/3'
_refine_ls_weighting_scheme calc
_refine_ls_wR_factor_gt 0.1175
_refine_ls_wR_factor_ref 0.1302
_reflns_number_gt 7638
_reflns_number_total 10676
_reflns_threshold_expression >2sigma(I)
_cod_data_source_file om4008828_si_002.cif
_cod_data_source_block sg254
_cod_depositor_comments
;
The following automatic conversions were performed:

'_symmetry_cell_setting' value 'Triclinic' changed to 'triclinic'
according to /home/saulius/struct/CIF-dictionaries/cif_core.dic
dictionary named 'cif_core.dic' version 2.4.2 from 2011-04-26.

Automatic conversion script
Id: cif_fix_values 1891 2012-01-12 08:04:46Z andrius 

The following automatic conversions were performed:

'_exptl_crystal_density_meas' value 'n/a' was changed to '?' - the
value is perceived as not measured.

Automatic conversion script
Id: cif_fix_values 3008 2015-01-20 13:52:24Z robertas 
;
_cod_original_sg_symbol_H-M P-1
_cod_database_code 4082008

loop_
_symmetry_equiv_pos_as_xyz
'x, y, z'
'-x, -y, -z'

loop_
_atom_site_label
_atom_site_type_symbol
_atom_site_fract_x
_atom_site_fract_y
_atom_site_fract_z
_atom_site_U_iso_or_equiv
_atom_site_adp_type
_atom_site_occupancy
_atom_site_symmetry_multiplicity
_atom_site_calc_flag
_atom_site_refinement_flags
_atom_site_disorder_assembly
_atom_site_disorder_group
Cr1 Cr 0.74766(3) 0.96864(3) 0.28457(2) 0.02774(10) Uani 1 1 d . . .
Al1 Al 1.05489(8) 0.99330(10) 0.28155(6) 0.0587(3) Uani 1 1 d D . .
Al2 Al 0.33207(10) 0.38289(8) 0.11887(7) 0.0609(3) Uani 1 1 d D . .
Cl1 Cl 0.90752(6) 0.89441(5) 0.18354(4) 0.03925(15) Uani 1 1 d . A .
Cl2 Cl 0.92401(6) 1.03690(6) 0.38586(4) 0.04493(17) Uani 1 1 d . A .
Cl3 Cl 0.52454(9) 0.42626(7) 0.12676(5) 0.0698(3) Uani 1 1 d . C .
Cl4 Cl 0.30542(9) 0.20555(7) 0.05877(6) 0.0718(3) Uani 1 1 d . C .
Cl5 Cl 0.28963(13) 0.41079(10) 0.24753(8) 0.1077(5) Uani 1 1 d . C .
P1 P 0.72494(5) 0.77803(5) 0.29803(4) 0.02706(13) Uani 1 1 d . . .
P2 P 0.71384(6) 1.13500(5) 0.23555(4) 0.03232(15) Uani 1 1 d . . .
N1 N 0.60834(17) 0.90289(16) 0.18566(12) 0.0285(4) Uani 1 1 d . . .
C1 C 0.5876(2) 0.79047(19) 0.15240(14) 0.0293(5) Uani 1 1 d . . .
C2 C 0.4947(2) 0.7451(2) 0.08789(16) 0.0383(6) Uani 1 1 d . . .
H2A H 0.4798 0.6665 0.0669 0.046 Uiso 1 1 calc R . .
C3 C 0.4242(2) 0.8146(2) 0.05431(17) 0.0437(6) Uani 1 1 d . . .
H3A H 0.3614 0.7845 0.0093 0.052 Uiso 1 1 calc R . .
C4 C 0.4462(2) 0.9283(2) 0.08697(17) 0.0413(6) Uani 1 1 d . . .
H4A H 0.3992 0.9771 0.0638 0.050 Uiso 1 1 calc R . .
C5 C 0.5364(2) 0.9712(2) 0.15331(15) 0.0327(5) Uani 1 1 d . . .
C6 C 0.6707(2) 0.71568(19) 0.18484(15) 0.0317(5) Uani 1 1 d . . .
H6A H 0.7413 0.7019 0.1507 0.038 Uiso 1 1 calc R . .
H6B H 0.6267 0.6431 0.1776 0.038 Uiso 1 1 calc R . .
C7 C 0.5548(2) 1.0950(2) 0.19268(17) 0.0389(6) Uani 1 1 d . . .
H7A H 0.5016 1.1190 0.2394 0.047 Uiso 1 1 calc R . .
H7B H 0.5313 1.1333 0.1489 0.047 Uiso 1 1 calc R . .
C8 C 0.8557(2) 0.70280(19) 0.31984(15) 0.0297(5) Uani 1 1 d . . .
C9 C 0.9360(2) 0.7516(2) 0.39232(17) 0.0382(6) Uani 1 1 d . . .
H9A H 0.9216 0.8227 0.4290 0.046 Uiso 1 1 calc R . .
C10 C 1.0371(3) 0.6962(2) 0.41090(19) 0.0456(6) Uani 1 1 d . . .
H10A H 1.0915 0.7296 0.4606 0.055 Uiso 1 1 calc R . .
C11 C 1.0591(2) 0.5941(2) 0.35832(18) 0.0433(6) Uani 1 1 d . . .
H11A H 1.1288 0.5570 0.3714 0.052 Uiso 1 1 calc R . .
C12 C 0.9802(3) 0.5451(2) 0.28622(18) 0.0447(6) Uani 1 1 d . . .
H12A H 0.9960 0.4745 0.2495 0.054 Uiso 1 1 calc R . .
C13 C 0.8783(2) 0.5983(2) 0.26719(17) 0.0388(6) Uani 1 1 d . . .
H13A H 0.8234 0.5634 0.2181 0.047 Uiso 1 1 calc R . .
C14 C 0.6069(2) 0.74238(18) 0.35812(15) 0.0299(5) Uani 1 1 d . . .
C15 C 0.6330(3) 0.7517(2) 0.44449(17) 0.0417(6) Uani 1 1 d . . .
H15A H 0.7130 0.7747 0.4717 0.050 Uiso 1 1 calc R . .
C16 C 0.5425(3) 0.7274(3) 0.49123(19) 0.0517(7) Uani 1 1 d . . .
H16A H 0.5615 0.7324 0.5500 0.062 Uiso 1 1 calc R . .
C17 C 0.4262(3) 0.6963(2) 0.4535(2) 0.0514(8) Uani 1 1 d . . .
H17A H 0.3645 0.6811 0.4862 0.062 Uiso 1 1 calc R . .
C18 C 0.3992(3) 0.6873(2) 0.3678(2) 0.0520(7) Uani 1 1 d . . .
H18A H 0.3186 0.6658 0.3413 0.062 Uiso 1 1 calc R . .
C19 C 0.4893(2) 0.7093(2) 0.32027(19) 0.0455(6) Uani 1 1 d . . .
H19A H 0.4703 0.7018 0.2611 0.055 Uiso 1 1 calc R . .
C20 C 0.7140(3) 1.2707(2) 0.31336(15) 0.0378(6) Uani 1 1 d . . .
C21 C 0.6168(3) 1.3388(2) 0.31741(19) 0.0523(7) Uani 1 1 d . . .
H21A H 0.5441 1.3137 0.2804 0.063 Uiso 1 1 calc R . .
C22 C 0.6267(4) 1.4444(3) 0.3763(2) 0.0658(10) Uani 1 1 d . . .
H22A H 0.5603 1.4915 0.3793 0.079 Uiso 1 1 calc R . .
C23 C 0.7309(4) 1.4807(2) 0.4296(2) 0.0633(10) Uani 1 1 d . . .
H23A H 0.7364 1.5528 0.4696 0.076 Uiso 1 1 calc R . .
C24 C 0.8267(3) 1.4152(2) 0.42610(18) 0.0556(8) Uani 1 1 d . . .
H24A H 0.8992 1.4418 0.4632 0.067 Uiso 1 1 calc R . .
C25 C 0.8192(3) 1.3087(2) 0.36822(17) 0.0471(7) Uani 1 1 d . . .
H25A H 0.8861 1.2624 0.3664 0.057 Uiso 1 1 calc R . .
C26 C 0.7882(2) 1.1592(2) 0.14685(15) 0.0346(5) Uani 1 1 d . . .
C27 C 0.8042(2) 1.0700(2) 0.07670(16) 0.0387(6) Uani 1 1 d . . .
H27A H 0.7722 0.9976 0.0735 0.046 Uiso 1 1 calc R . .
C28 C 0.8665(3) 1.0862(3) 0.01142(17) 0.0493(7) Uani 1 1 d . . .
H28A H 0.8764 1.0248 -0.0368 0.059 Uiso 1 1 calc R . .
C29 C 0.9143(3) 1.1900(3) 0.0157(2) 0.0641(9) Uani 1 1 d . . .
H29A H 0.9605 1.2003 -0.0280 0.077 Uiso 1 1 calc R . .
C30 C 0.8947(4) 1.2793(3) 0.0839(2) 0.0751(11) Uani 1 1 d . . .
H30A H 0.9246 1.3518 0.0855 0.090 Uiso 1 1 calc R . .
C31 C 0.8326(3) 1.2657(3) 0.14989(19) 0.0580(9) Uani 1 1 d . . .
H31A H 0.8203 1.3279 0.1968 0.070 Uiso 1 1 calc R . .
C32 C 0.6258(3) 1.0272(2) 0.37544(16) 0.0425(6) Uani 1 1 d . . .
H32A H 0.6018 1.1014 0.3719 0.051 Uiso 1 1 calc R . .
H32B H 0.5516 0.9766 0.3595 0.051 Uiso 1 1 calc R . .
C33 C 0.6704(4) 1.0377(3) 0.4671(2) 0.0666(9) Uani 1 1 d . . .
H33A H 0.6060 1.0656 0.5037 0.100 Uiso 1 1 calc R . .
H33B H 0.7422 1.0897 0.4848 0.100 Uiso 1 1 calc R . .
H33C H 0.6920 0.9645 0.4724 0.100 Uiso 1 1 calc R . .
C34 C 1.1256(11) 1.1186(14) 0.2582(10) 0.087(5) Uani 0.50 1 d PDU A 1
H34A H 1.1750 1.0933 0.2094 0.105 Uiso 0.50 1 calc PR A 1
H34B H 1.0603 1.1629 0.2413 0.105 Uiso 0.50 1 calc PR A 1
C35 C 1.2064(15) 1.1923(14) 0.3355(12) 0.174(10) Uani 0.50 1 d PDU A 1
H35A H 1.2439 1.2548 0.3201 0.262 Uiso 0.50 1 calc PR A 1
H35B H 1.2702 1.1484 0.3531 0.262 Uiso 0.50 1 calc PR A 1
H35C H 1.1568 1.2211 0.3829 0.262 Uiso 0.50 1 calc PR A 1
C34' C 1.0853(9) 1.1482(11) 0.2686(7) 0.052(2) Uani 0.50 1 d PDU A 2
H34C H 1.1381 1.1444 0.2221 0.062 Uiso 0.50 1 calc PR A 2
H34D H 1.0071 1.1779 0.2532 0.062 Uiso 0.50 1 calc PR A 2
C35' C 1.1465(11) 1.2247(10) 0.3521(9) 0.093(4) Uani 0.50 1 d PDU A 2
H35D H 1.1621 1.2992 0.3457 0.139 Uiso 0.50 1 calc PR A 2
H35E H 1.2237 1.1949 0.3671 0.139 Uiso 0.50 1 calc PR A 2
H35F H 1.0931 1.2296 0.3976 0.139 Uiso 0.50 1 calc PR A 2
C36 C 1.1767(3) 0.8925(5) 0.3019(3) 0.1014(17) Uani 1 1 d DU A .
H36A H 1.2543 0.9360 0.3265 0.122 Uiso 0.50 1 calc PR B 1
H36B H 1.1501 0.8566 0.3444 0.122 Uiso 0.50 1 calc PR B 1
H36C H 1.2042 0.9104 0.3637 0.122 Uiso 0.50 1 d PR B 2
H36D H 1.1428 0.8144 0.2814 0.122 Uiso 0.50 1 d PR B 2
C37 C 1.1987(13) 0.8011(14) 0.2195(6) 0.194(8) Uani 0.50 1 d PDU A 1
H37A H 1.2599 0.7521 0.2333 0.291 Uiso 0.50 1 calc PR A 1
H37B H 1.2278 0.8360 0.1779 0.291 Uiso 0.50 1 calc PR A 1
H37C H 1.1223 0.7573 0.1951 0.291 Uiso 0.50 1 calc PR A 1
C37' C 1.2825(9) 0.9123(14) 0.2553(11) 0.165(7) Uani 0.50 1 d PDU A 2
H37D H 1.3471 0.8630 0.2631 0.248 Uiso 0.50 1 calc PR A 2
H37E H 1.3137 0.9901 0.2782 0.248 Uiso 0.50 1 calc PR A 2
H37F H 1.2557 0.8967 0.1942 0.248 Uiso 0.50 1 calc PR A 2
C38 C 0.2144(11) 0.4606(9) 0.0614(11) 0.130(5) Uani 0.50 1 d PDU C 1
H38A H 0.2404 0.4572 0.0045 0.156 Uiso 0.50 1 calc PR C 1
H38B H 0.1341 0.4194 0.0519 0.156 Uiso 0.50 1 calc PR C 1
C39 C 0.1991(11) 0.5759(8) 0.1062(9) 0.133(4) Uani 0.50 1 d PDU C 1
H39A H 0.1377 0.6060 0.0732 0.200 Uiso 0.50 1 calc PR C 1
H39B H 0.2768 0.6190 0.1133 0.200 Uiso 0.50 1 calc PR C 1
H39C H 0.1726 0.5809 0.1626 0.200 Uiso 0.50 1 calc PR C 1
C38' C 0.2671(9) 0.4735(9) 0.0430(8) 0.088(3) Uani 0.50 1 d PDU C 2
H38C H 0.2785 0.5537 0.0748 0.106 Uiso 0.50 1 calc PR C 2
H38D H 0.3140 0.4602 -0.0074 0.106 Uiso 0.50 1 calc PR C 2
C39' C 0.1412(10) 0.4462(13) 0.0147(10) 0.156(6) Uani 0.50 1 d PDU C 2
H39D H 0.1125 0.4929 -0.0212 0.234 Uiso 0.50 1 calc PR C 2
H39E H 0.0944 0.4593 0.0644 0.234 Uiso 0.50 1 calc PR C 2
H39F H 0.1300 0.3675 -0.0187 0.234 Uiso 0.50 1 calc PR C 2

loop_
_atom_site_aniso_label
_atom_site_aniso_U_11
_atom_site_aniso_U_22
_atom_site_aniso_U_33
_atom_site_aniso_U_23
_atom_site_aniso_U_13
_atom_site_aniso_U_12
Cr1 0.0321(2) 0.02251(19) 0.0273(2) 0.00747(14) -0.00347(15) -0.00266(14)
Al1 0.0366(5) 0.0917(8) 0.0570(6) 0.0433(5) -0.0114(4) -0.0184(5)
Al2 0.0685(7) 0.0347(5) 0.0753(7) 0.0110(5) 0.0012(5) 0.0052(4)
Cl1 0.0339(3) 0.0460(4) 0.0398(3) 0.0155(3) 0.0032(3) 0.0046(3)
Cl2 0.0511(4) 0.0417(4) 0.0388(3) 0.0139(3) -0.0151(3) -0.0134(3)
Cl3 0.0857(6) 0.0591(5) 0.0538(5) 0.0006(4) 0.0123(4) -0.0292(4)
Cl4 0.0728(6) 0.0400(4) 0.0910(7) -0.0005(4) 0.0153(5) -0.0115(4)
Cl5 0.1229(10) 0.0822(7) 0.1061(9) -0.0078(6) 0.0670(8) -0.0041(7)
P1 0.0289(3) 0.0230(3) 0.0289(3) 0.0079(2) -0.0001(2) -0.0001(2)
P2 0.0422(4) 0.0243(3) 0.0298(3) 0.0090(2) -0.0025(3) -0.0011(2)
N1 0.0285(10) 0.0294(10) 0.0262(10) 0.0073(8) -0.0011(8) -0.0014(8)
C1 0.0302(12) 0.0301(12) 0.0268(11) 0.0079(9) 0.0007(9) -0.0024(9)
C2 0.0404(14) 0.0359(13) 0.0338(13) 0.0058(11) -0.0038(11) -0.0072(11)
C3 0.0395(15) 0.0493(16) 0.0370(14) 0.0089(12) -0.0113(11) -0.0019(12)
C4 0.0380(14) 0.0456(15) 0.0393(14) 0.0142(12) -0.0079(11) 0.0027(11)
C5 0.0320(12) 0.0344(13) 0.0323(13) 0.0114(10) 0.0006(10) 0.0013(10)
C6 0.0344(13) 0.0258(11) 0.0319(12) 0.0050(9) -0.0008(10) -0.0007(9)
C7 0.0432(15) 0.0311(13) 0.0422(15) 0.0127(11) -0.0040(11) 0.0043(11)
C8 0.0293(12) 0.0278(11) 0.0344(12) 0.0128(10) 0.0034(10) 0.0009(9)
C9 0.0417(14) 0.0315(13) 0.0392(14) 0.0091(11) -0.0046(11) 0.0030(11)
C10 0.0411(15) 0.0463(16) 0.0490(16) 0.0173(13) -0.0093(12) 0.0011(12)
C11 0.0313(13) 0.0487(16) 0.0546(17) 0.0213(13) 0.0051(12) 0.0095(11)
C12 0.0432(15) 0.0367(14) 0.0514(17) 0.0071(12) 0.0057(13) 0.0105(12)
C13 0.0381(14) 0.0347(13) 0.0394(14) 0.0049(11) -0.0003(11) 0.0039(11)
C14 0.0309(12) 0.0218(11) 0.0383(13) 0.0095(9) 0.0069(10) 0.0028(9)
C15 0.0404(15) 0.0425(15) 0.0416(15) 0.0100(12) 0.0079(12) 0.0028(11)
C16 0.060(2) 0.0546(18) 0.0432(16) 0.0143(13) 0.0197(14) 0.0064(15)
C17 0.0480(17) 0.0440(16) 0.069(2) 0.0195(14) 0.0287(15) 0.0074(13)
C18 0.0349(15) 0.0470(17) 0.075(2) 0.0175(15) 0.0104(14) -0.0018(12)
C19 0.0377(15) 0.0483(16) 0.0529(17) 0.0193(13) 0.0033(12) -0.0022(12)
C20 0.0598(17) 0.0272(12) 0.0275(12) 0.0110(10) 0.0010(11) -0.0012(11)
C21 0.080(2) 0.0353(15) 0.0427(16) 0.0138(12) -0.0006(15) 0.0121(14)
C22 0.099(3) 0.0377(16) 0.059(2) 0.0111(15) 0.005(2) 0.0223(17)
C23 0.117(3) 0.0285(15) 0.0417(17) 0.0075(12) 0.0001(19) 0.0062(17)
C24 0.092(2) 0.0352(15) 0.0366(15) 0.0104(12) -0.0050(15) -0.0109(16)
C25 0.0675(19) 0.0327(14) 0.0397(15) 0.0111(11) -0.0026(13) -0.0031(13)
C26 0.0400(14) 0.0343(13) 0.0296(12) 0.0122(10) -0.0053(10) -0.0017(10)
C27 0.0443(15) 0.0373(14) 0.0331(13) 0.0107(11) -0.0054(11) 0.0061(11)
C28 0.0525(17) 0.0618(19) 0.0330(14) 0.0119(13) 0.0024(12) 0.0157(14)
C29 0.066(2) 0.085(3) 0.0449(18) 0.0251(18) 0.0098(16) -0.0094(18)
C30 0.109(3) 0.064(2) 0.053(2) 0.0189(17) 0.014(2) -0.033(2)
C31 0.092(2) 0.0417(16) 0.0371(15) 0.0087(13) 0.0064(15) -0.0184(16)
C32 0.0580(17) 0.0327(13) 0.0375(14) 0.0088(11) 0.0116(12) 0.0060(12)
C33 0.098(3) 0.0501(19) 0.0491(19) 0.0092(15) 0.0126(18) 0.0055(18)
C34 0.057(8) 0.116(12) 0.103(8) 0.066(8) -0.017(6) -0.033(7)
C35 0.155(16) 0.224(18) 0.157(15) 0.117(13) -0.075(12) -0.144(14)
C34' 0.031(5) 0.076(6) 0.057(4) 0.039(4) -0.007(4) -0.018(4)
C35' 0.086(8) 0.114(8) 0.075(6) 0.038(5) -0.023(6) -0.076(7)
C36 0.040(2) 0.206(5) 0.094(3) 0.099(4) 0.0080(19) 0.025(3)
C37 0.132(11) 0.40(2) 0.088(7) 0.102(9) 0.036(7) 0.175(14)
C37' 0.071(7) 0.254(16) 0.255(16) 0.180(14) 0.089(9) 0.078(9)
C38 0.059(7) 0.091(7) 0.271(17) 0.107(8) -0.007(9) 0.012(6)
C39 0.123(9) 0.113(7) 0.197(13) 0.091(8) 0.034(9) 0.037(7)
C38' 0.082(7) 0.064(5) 0.120(7) 0.023(5) 0.030(6) -0.010(5)
C39' 0.099(9) 0.173(13) 0.228(16) 0.127(12) -0.030(10) -0.007(9)

loop_
_atom_type_symbol
_atom_type_description
_atom_type_scat_dispersion_real
_atom_type_scat_dispersion_imag
_atom_type_scat_source
C C 0.0033 0.0016 'International Tables Vol C Tables 4.2.6.8 and 6.1.1.4'
H H 0.0000 0.0000 'International Tables Vol C Tables 4.2.6.8 and 6.1.1.4'
N N 0.0061 0.0033 'International Tables Vol C Tables 4.2.6.8 and 6.1.1.4'
P P 0.1023 0.0942 'International Tables Vol C Tables 4.2.6.8 and 6.1.1.4'
Cl Cl 0.1484 0.1585 'International Tables Vol C Tables 4.2.6.8 and 6.1.1.4'
Cr Cr 0.3209 0.6236 'International Tables Vol C Tables 4.2.6.8 and 6.1.1.4'
Al Al 0.0645 0.0514 'International Tables Vol C Tables 4.2.6.8 and 6.1.1.4'

loop_
_geom_angle_atom_site_label_1
_geom_angle_atom_site_label_2
_geom_angle_atom_site_label_3
_geom_angle
C32 Cr1 N1 93.26(10)
C32 Cr1 Cl2 93.41(8)
N1 Cr1 Cl2 173.33(6)
C32 Cr1 P2 88.14(7)
N1 Cr1 P2 80.55(5)
Cl2 Cr1 P2 99.47(2)
C32 Cr1 P1 91.70(7)
N1 Cr1 P1 80.75(5)
Cl2 Cr1 P1 99.24(2)
P2 Cr1 P1 161.27(3)
C32 Cr1 Cl1 175.37(8)
N1 Cr1 Cl1 90.60(5)
Cl2 Cr1 Cl1 82.74(3)
P2 Cr1 Cl1 95.03(2)
P1 Cr1 Cl1 86.39(2)
C34 Al1 C36 111.8(4)
C34 Al1 C34' 16.9(5)
C36 Al1 C34' 127.0(3)
C34 Al1 Cl1 116.1(4)
C36 Al1 Cl1 108.52(18)
C34' Al1 Cl1 111.6(3)
C34 Al1 Cl2 113.8(5)
C36 Al1 Cl2 113.01(12)
C34' Al1 Cl2 98.6(3)
Cl1 Al1 Cl2 92.24(4)
C38 Al2 C38' 20.6(4)
C38 Al2 Cl5 107.8(5)
C38' Al2 Cl5 123.0(3)
C38 Al2 Cl4 109.1(4)
C38' Al2 Cl4 112.9(3)
Cl5 Al2 Cl4 106.38(6)
C38 Al2 Cl3 119.3(4)
C38' Al2 Cl3 99.7(3)
Cl5 Al2 Cl3 106.15(6)
Cl4 Al2 Cl3 107.37(6)
Al1 Cl1 Cr1 90.39(4)
Al1 Cl2 Cr1 92.75(3)
C8 P1 C14 105.92(10)
C8 P1 C6 106.31(11)
C14 P1 C6 105.87(11)
C8 P1 Cr1 121.61(7)
C14 P1 Cr1 120.21(7)
C6 P1 Cr1 94.09(8)
C20 P2 C26 105.37(11)
C20 P2 C7 106.48(13)
C26 P2 C7 105.10(12)
C20 P2 Cr1 119.75(8)
C26 P2 Cr1 122.06(9)
C7 P2 Cr1 95.42(8)
C5 N1 C1 118.6(2)
C5 N1 Cr1 121.02(15)
C1 N1 Cr1 120.37(15)
N1 C1 C2 121.4(2)
N1 C1 C6 118.5(2)
C2 C1 C6 120.1(2)
C3 C2 C1 119.6(2)
C4 C3 C2 119.1(2)
C3 C4 C5 120.0(2)
N1 C5 C4 121.2(2)
N1 C5 C7 118.8(2)
C4 C5 C7 120.0(2)
C1 C6 P1 111.17(16)
C5 C7 P2 111.10(18)
C13 C8 C9 119.1(2)
C13 C8 P1 122.51(19)
C9 C8 P1 118.44(18)
C10 C9 C8 119.9(2)
C11 C10 C9 120.6(3)
C10 C11 C12 119.9(3)
C11 C12 C13 120.4(2)
C12 C13 C8 120.1(2)
C19 C14 C15 118.7(2)
C19 C14 P1 121.4(2)
C15 C14 P1 119.84(19)
C16 C15 C14 120.1(3)
C17 C16 C15 120.7(3)
C16 C17 C18 119.6(3)
C17 C18 C19 120.1(3)
C18 C19 C14 120.7(3)
C21 C20 C25 119.3(3)
C21 C20 P2 123.1(2)
C25 C20 P2 117.5(2)
C20 C21 C22 119.5(3)
C23 C22 C21 120.4(3)
C24 C23 C22 120.7(3)
C23 C24 C25 120.1(3)
C20 C25 C24 119.9(3)
C27 C26 C31 119.6(2)
C27 C26 P2 119.50(19)
C31 C26 P2 120.9(2)
C28 C27 C26 120.1(3)
C29 C28 C27 120.5(3)
C28 C29 C30 119.3(3)
C31 C30 C29 121.3(3)
C30 C31 C26 119.1(3)
C33 C32 Cr1 116.6(2)
C35 C34 Al1 112.0(10)
C35' C34' Al1 109.4(8)
C37' C36 C37 62.5(8)
C37' C36 Al1 105.8(5)
C37 C36 Al1 112.7(4)
C39 C38 Al2 115.9(10)
C39' C38' Al2 111.9(7)

loop_
_geom_bond_atom_site_label_1
_geom_bond_atom_site_label_2
_geom_bond_distance
Cr1 C32 2.088(3)
Cr1 N1 2.0955(19)
Cr1 Cl2 2.4072(7)
Cr1 P2 2.4642(7)
Cr1 P1 2.4683(6)
Cr1 Cl1 2.5428(7)
Al1 C34 1.883(17)
Al1 C36 1.943(4)
Al1 C34' 2.034(14)
Al1 Cl1 2.2463(11)
Al1 Cl2 2.2944(13)
Al2 C38 1.975(12)
Al2 C38' 2.009(12)
Al2 Cl5 2.1330(16)
Al2 Cl4 2.1593(12)
Al2 Cl3 2.1619(14)
P1 C8 1.811(2)
P1 C14 1.821(2)
P1 C6 1.832(2)
P2 C20 1.812(3)
P2 C26 1.824(2)
P2 C7 1.832(3)
N1 C5 1.367(3)
N1 C1 1.363(3)
C1 C2 1.386(3)
C1 C6 1.500(3)
C2 C3 1.380(4)
C3 C4 1.378(4)
C4 C5 1.381(4)
C5 C7 1.501(3)
C8 C13 1.392(3)
C8 C9 1.392(4)
C9 C10 1.387(4)
C10 C11 1.367(4)
C11 C12 1.380(4)
C12 C13 1.380(4)
C14 C19 1.386(4)
C14 C15 1.389(4)
C15 C16 1.389(4)
C16 C17 1.370(5)
C17 C18 1.381(5)
C18 C19 1.385(4)
C20 C21 1.385(4)
C20 C25 1.387(4)
C21 C22 1.393(4)
C22 C23 1.363(5)
C23 C24 1.353(5)
C24 C25 1.396(4)
C26 C27 1.386(3)
C26 C31 1.393(4)
C27 C28 1.380(4)
C28 C29 1.371(5)
C29 C30 1.377(5)
C30 C31 1.378(4)
C32 C33 1.505(4)
C34 C35 1.529(12)
C34' C35' 1.517(10)
C36 C37' 1.503(8)
C36 C37 1.546(10)
C38 C39 1.445(12)
C38' C39' 1.426(11)

loop_
_geom_torsion_atom_site_label_1
_geom_torsion_atom_site_label_2
_geom_torsion_atom_site_label_3
_geom_torsion_atom_site_label_4
_geom_torsion
C34 Al1 Cl1 Cr1 -107.5(5)
C36 Al1 Cl1 Cr1 125.68(12)
C34' Al1 Cl1 Cr1 -89.7(3)
Cl2 Al1 Cl1 Cr1 10.48(4)
C32 Cr1 Cl1 Al1 -44.1(10)
N1 Cr1 Cl1 Al1 169.45(6)
Cl2 Cr1 Cl1 Al1 -10.06(3)
P2 Cr1 Cl1 Al1 88.87(3)
P1 Cr1 Cl1 Al1 -109.86(3)
C34 Al1 Cl2 Cr1 108.8(4)
C36 Al1 Cl2 Cr1 -122.32(18)
C34' Al1 Cl2 Cr1 101.1(3)
Cl1 Al1 Cl2 Cr1 -11.09(4)
C32 Cr1 Cl2 Al1 -172.74(8)
N1 Cr1 Cl2 Al1 5.6(5)
P2 Cr1 Cl2 Al1 -84.06(4)
P1 Cr1 Cl2 Al1 94.98(4)
Cl1 Cr1 Cl2 Al1 9.86(3)
C32 Cr1 P1 C8 -127.02(12)
N1 Cr1 P1 C8 139.95(11)
Cl2 Cr1 P1 C8 -33.29(9)
P2 Cr1 P1 C8 143.77(11)
Cl1 Cr1 P1 C8 48.75(9)
C32 Cr1 P1 C14 9.94(13)
N1 Cr1 P1 C14 -83.09(11)
Cl2 Cr1 P1 C14 103.68(10)
P2 Cr1 P1 C14 -79.26(13)
Cl1 Cr1 P1 C14 -174.29(10)
C32 Cr1 P1 C6 120.97(11)
N1 Cr1 P1 C6 27.94(9)
Cl2 Cr1 P1 C6 -145.29(8)
P2 Cr1 P1 C6 31.77(12)
Cl1 Cr1 P1 C6 -63.26(8)
C32 Cr1 P2 C20 45.11(13)
N1 Cr1 P2 C20 138.72(12)
Cl2 Cr1 P2 C20 -48.04(11)
P1 Cr1 P2 C20 134.90(12)
Cl1 Cr1 P2 C20 -131.50(11)
C32 Cr1 P2 C26 -178.98(13)
N1 Cr1 P2 C26 -85.37(11)
Cl2 Cr1 P2 C26 87.87(10)
P1 Cr1 P2 C26 -89.19(12)
Cl1 Cr1 P2 C26 4.41(10)
C32 Cr1 P2 C7 -67.38(12)
N1 Cr1 P2 C7 26.24(10)
Cl2 Cr1 P2 C7 -160.53(9)
P1 Cr1 P2 C7 22.42(13)
Cl1 Cr1 P2 C7 116.02(9)
C32 Cr1 N1 C5 70.03(18)
Cl2 Cr1 N1 C5 -108.3(5)
P2 Cr1 N1 C5 -17.54(16)
P1 Cr1 N1 C5 161.22(17)
Cl1 Cr1 N1 C5 -112.53(17)
C32 Cr1 N1 C1 -109.81(17)
Cl2 Cr1 N1 C1 71.8(5)
P2 Cr1 N1 C1 162.62(17)
P1 Cr1 N1 C1 -18.62(15)
Cl1 Cr1 N1 C1 67.62(16)
C5 N1 C1 C2 -0.9(3)
Cr1 N1 C1 C2 178.98(17)
C5 N1 C1 C6 176.9(2)
Cr1 N1 C1 C6 -3.3(3)
N1 C1 C2 C3 2.3(4)
C6 C1 C2 C3 -175.5(2)
C1 C2 C3 C4 -1.3(4)
C2 C3 C4 C5 -1.0(4)
C1 N1 C5 C4 -1.5(3)
Cr1 N1 C5 C4 178.66(18)
C1 N1 C5 C7 177.0(2)
Cr1 N1 C5 C7 -2.9(3)
C3 C4 C5 N1 2.5(4)
C3 C4 C5 C7 -176.0(2)
N1 C1 C6 P1 32.9(3)
C2 C1 C6 P1 -149.37(19)
C8 P1 C6 C1 -163.23(16)
C14 P1 C6 C1 84.42(17)
Cr1 P1 C6 C1 -38.59(16)
N1 C5 C7 P2 30.4(3)
C4 C5 C7 P2 -151.1(2)
C20 P2 C7 C5 -159.25(17)
C26 P2 C7 C5 89.27(19)
Cr1 P2 C7 C5 -36.03(18)
C14 P1 C8 C13 93.6(2)
C6 P1 C8 C13 -18.8(2)
Cr1 P1 C8 C13 -124.28(18)
C14 P1 C8 C9 -86.1(2)
C6 P1 C8 C9 161.55(18)
Cr1 P1 C8 C9 56.0(2)
C13 C8 C9 C10 0.3(4)
P1 C8 C9 C10 180.0(2)
C8 C9 C10 C11 0.4(4)
C9 C10 C11 C12 -0.3(4)
C10 C11 C12 C13 -0.5(4)
C11 C12 C13 C8 1.2(4)
C9 C8 C13 C12 -1.1(4)
P1 C8 C13 C12 179.2(2)
C8 P1 C14 C19 -131.6(2)
C6 P1 C14 C19 -19.0(2)
Cr1 P1 C14 C19 85.6(2)
C8 P1 C14 C15 50.5(2)
C6 P1 C14 C15 163.17(19)
Cr1 P1 C14 C15 -92.3(2)
C19 C14 C15 C16 0.4(4)
P1 C14 C15 C16 178.3(2)
C14 C15 C16 C17 -1.4(4)
C15 C16 C17 C18 1.1(4)
C16 C17 C18 C19 0.1(4)
C17 C18 C19 C14 -1.0(4)
C15 C14 C19 C18 0.7(4)
P1 C14 C19 C18 -177.1(2)
C26 P2 C20 C21 94.5(2)
C7 P2 C20 C21 -16.8(3)
Cr1 P2 C20 C21 -123.2(2)
C26 P2 C20 C25 -82.4(2)
C7 P2 C20 C25 166.3(2)
Cr1 P2 C20 C25 59.9(2)
C25 C20 C21 C22 0.2(4)
P2 C20 C21 C22 -176.6(2)
C20 C21 C22 C23 0.0(5)
C21 C22 C23 C24 0.3(5)
C22 C23 C24 C25 -0.7(5)
C21 C20 C25 C24 -0.6(4)
P2 C20 C25 C24 176.4(2)
C23 C24 C25 C20 0.9(4)
C20 P2 C26 C27 178.9(2)
C7 P2 C26 C27 -68.8(2)
Cr1 P2 C26 C27 37.7(2)
C20 P2 C26 C31 1.0(3)
C7 P2 C26 C31 113.3(3)
Cr1 P2 C26 C31 -140.2(2)
C31 C26 C27 C28 1.7(4)
P2 C26 C27 C28 -176.3(2)
C26 C27 C28 C29 0.7(4)
C27 C28 C29 C30 -3.0(5)
C28 C29 C30 C31 2.9(6)
C29 C30 C31 C26 -0.5(6)
C27 C26 C31 C30 -1.8(5)
P2 C26 C31 C30 176.1(3)
N1 Cr1 C32 C33 153.1(2)
Cl2 Cr1 C32 C33 -27.1(2)
P2 Cr1 C32 C33 -126.5(2)
P1 Cr1 C32 C33 72.2(2)
Cl1 Cr1 C32 C33 6.6(11)
C36 Al1 C34 C35 -65.7(12)
C34' Al1 C34 C35 91(3)
Cl1 Al1 C34 C35 169.0(10)
Cl2 Al1 C34 C35 63.7(12)
C34 Al1 C34' C35' -92(2)
C36 Al1 C34' C35' -64.8(8)
Cl1 Al1 C34' C35' 158.6(6)
Cl2 Al1 C34' C35' 62.8(7)
C34 Al1 C36 C37' -25.5(10)
C34' Al1 C36 C37' -33.8(10)
Cl1 Al1 C36 C37' 103.8(8)
Cl2 Al1 C36 C37' -155.4(8)
C34 Al1 C36 C37 -91.9(10)
C34' Al1 C36 C37 -100.1(9)
Cl1 Al1 C36 C37 37.5(8)
Cl2 Al1 C36 C37 138.2(8)
C38' Al2 C38 C39 -90.1(17)
Cl5 Al2 C38 C39 50.1(10)
Cl4 Al2 C38 C39 165.3(9)
Cl3 Al2 C38 C39 -70.9(11)
C38 Al2 C38' C39' -26.9(17)
Cl5 Al2 C38' C39' -73.4(11)
Cl4 Al2 C38' C39' 56.3(11)
Cl3 Al2 C38' C39' 170.0(10)
